data_4121910
loop_
_publ_author_name
'Martins, David M. S.'
'Middlemiss, Derek S.'
'Pulham, Colin R.'
'Wilson, Chick C.'
'Weller, Mark T.'
'Henry, Paul F.'
'Shankland, Norman'
'Shankland, Kenneth'
'Marshall, William G.'
'Ibberson, Richard M.'
'Knight, Kevin'
'Moggach, Stephen'
'Brunelli, Michela'
'Morrison, Carole A.'

_publ_section_title
;
 Temperature- and pressure-induced proton transfer in the 1:1 adduct
 formed between squaric acid and 4,4'-bipyridine.
;
_journal_issue 11
_journal_name_full 'Journal of the American Chemical Society'
_journal_page_first 3884
_journal_page_last 3893
_journal_paper_doi 10.1021/ja8082973
_journal_volume 131
_journal_year 2009
_chemical_formula_sum 'C56 H40 N8 O16'
_chemical_formula_weight 1080.976
_space_group_IT_number 15
_symmetry_Int_Tables_number 15
_symmetry_space_group_name_Hall '-C 2yc'
_symmetry_space_group_name_H-M 'C 1 2/c 1'
_audit_creation_date 08-07-29
_audit_creation_method 'Created with Diamond (www.crystalimpact.com)'
_audit_update_record 08-07-29
_cell_angle_alpha 90.000
_cell_angle_beta 109.488(14)
_cell_angle_gamma 90.000
_cell_formula_units_Z 1
_cell_length_a 12.4300(27)
_cell_length_b 11.2743(12)
_cell_length_c 9.0678(22)
_cell_volume 1198.0(4)
_cod_data_source_file SQBIPY_200C_Newest_alt.cif
_cod_data_source_block SQBIPY_200C_NEW
_cod_original_sg_symbol_Hall -C_2yc
_cod_original_formula_sum 'C56 O16 N8 H40'
_cod_database_code 4121910

loop_
_symmetry_equiv_pos_site_id
_symmetry_equiv_pos_as_xyz
1 'x, y, z'
2 '-x, y, 0.500-z'
3 '-x, -y, -z'
4 'x, -y, 0.500+z'
5 '0.500+x, 0.500+y, z'
6 '0.500-x, 0.500+y, 0.500-z'
7 '0.500-x, 0.500-y, -z'
8 '0.500+x, 0.500-y, 0.500+z'

loop_
_atom_site_label
_atom_site_type_symbol
_atom_site_fract_x
_atom_site_fract_y
_atom_site_fract_z
_atom_site_occupancy
_atom_site_symmetry_multiplicity
_atom_site_Wyckoff_symbol
_atom_site_calc_flag
_atom_site_thermal_displace_type
_atom_site_U_iso_or_equiv
C1 C 0.5518(3) -0.0334(27) 0.8186(7) 0.500 8 f d Uiso 0.080(11)
C2 C 0.5530(3) 0.0997(26) 0.8202(7) 0.500 8 f d Uiso 0.080(11)
O3 O 0.6128(17) 0.1856(20) 0.900(4) 0.500 8 f d Uiso 0.026(7)
O4 O 0.5989(17) -0.1288(23) 0.881(4) 0.500 8 f d Uiso 0.026(7)
C5 C 0.9494(5) -0.0130(4) 1.423(1) 0.500 8 f d Uiso 0.088(6)
C6 C 0.9182(7) -0.1281(9) 1.3763(18) 0.500 8 f d Uiso 0.088(6)
C7 C 0.8296(8) -0.1490(11) 1.2417(20) 0.500 8 f d Uiso 0.088(6)
N8 N 0.7716(6) -0.0600(13) 1.1527(16) 0.500 8 f d Uiso 0.088(6)
C9 C 0.8880(7) 0.0844(10) 1.3269(17) 0.500 8 f d Uiso 0.088(6)
C3 C 0.7980(7) 0.0486(11) 1.1908(17) 0.500 8 f d Uiso 0.088(6)
H1 H 0.7039(8) -0.0795(23) 1.0491(21) 0.500 8 f d Uiso 0.094(11)
H61 H 0.9653(11) -0.2016(15) 1.4493(28) 0.500 8 f d Uiso 0.094(11)
H71 H 0.8034(12) -0.2389(15) 1.2031(31) 0.500 8 f d Uiso 0.094(11)
H91 H 0.9112(11) 0.1772(13) 1.3617(27) 0.500 8 f d Uiso 0.094(11)
H31 H 0.747(1) 0.1188(17) 1.1119(25) 0.500 8 f d Uiso 0.094(11)
C5' C 1.0506(5) 0.0130(4) 1.577(1) 0.500 8 f d Uiso 0.088(6)
C6' C 1.0818(7) 0.1281(9) 1.6237(18) 0.500 8 f d Uiso 0.088(6)
C7' C 1.1704(8) 0.1490(11) 1.7583(20) 0.500 8 f d Uiso 0.088(6)
N8' N 1.2284(6) 0.0600(13) 1.8473(16) 0.500 8 f d Uiso 0.088(6)
C9' C 1.1120(7) -0.0844(10) 1.6731(17) 0.500 8 f d Uiso 0.088(6)
C3' C 1.2020(7) -0.0486(11) 1.8092(17) 0.500 8 f d Uiso 0.088(6)
H1' H 1.2961(8) 0.0795(23) 1.9509(21) 0.500 8 f d Uiso 0.094(11)
H61' H 1.0347(11) 0.2016(15) 1.5507(28) 0.500 8 f d Uiso 0.094(11)
H71' H 1.1966(12) 0.2389(15) 1.7969(31) 0.500 8 f d Uiso 0.094(11)
H91' H 1.0888(11) -0.1772(13) 1.6383(27) 0.500 8 f d Uiso 0.094(11)
H31' H 1.253(1) -0.1188(17) 1.8881(25) 0.500 8 f d Uiso 0.094(11)
C1' C 0.4482(3) -0.0334(27) 0.6814(7) 0.500 8 f d Uiso 0.080(11)
C2' C 0.4470(3) 0.0997(26) 0.6798(7) 0.500 8 f d Uiso 0.080(11)
O3' O 0.3872(17) 0.1856(20) 0.600(4) 0.500 8 f d Uiso 0.026(7)
O4' O 0.4011(17) -0.1288(23) 0.619(4) 0.500 8 f d Uiso 0.026(7)

loop_
_atom_type_symbol
_atom_type_radius_bond
C 1.200
O 1.200
N 1.200
H 1.200

loop_
_geom_angle_atom_site_label_1
_geom_angle_atom_site_label_2
_geom_angle_atom_site_label_3
_geom_angle_site_symmetry_1
_geom_angle_site_symmetry_3
_geom_angle
_geom_angle_publ_flag
C1 C1 C2 2_656 . 90.64(127) no
C1 C1 O4 2_656 . 121.72(141) no
C1 C1 C1' 2_656 . 0.0() no
C1 C1 C2' 2_656 2_656 90.64(127) no
C1 C1 O4' 2_656 2_656 121.72(141) no
C2 C1 O4 . . 147.64(190) no
C2 C1 C1' . . 90.64(127) no
C2 C1 C2' . 2_656 0.0() no
C2 C1 O4' . 2_656 147.64(190) no
O4 C1 C1' . . 121.72(141) no
O4 C1 C2' . 2_656 147.64(190) no
O4 C1 O4' . 2_656 0.0() no
C1' C1 C2' . 2_656 90.64(127) no
C1' C1 O4' . 2_656 121.72(141) no
C2' C1 O4' 2_656 2_656 147.64(190) no
C1 C2 C2 . 2_656 89.36(120) no
C1 C2 O3 . . 139.46(155) no
C1 C2 C1' . 2_656 0.0() no
C1 C2 C2' . . 89.36(120) no
C1 C2 O3' . 2_656 139.46(155) no
C2 C2 O3 2_656 . 131.18(136) no
C2 C2 C1' 2_656 2_656 89.36(120) no
C2 C2 C2' 2_656 . 0.0() no
C2 C2 O3' 2_656 2_656 131.18(136) no
O3 C2 C1' . 2_656 139.46(155) no
O3 C2 C2' . . 131.18(136) no
O3 C2 O3' . 2_656 0.0() no
C1' C2 C2' 2_656 . 89.36(120) no
C1' C2 O3' 2_656 2_656 139.46(155) no
C2' C2 O3' . 2_656 131.18(136) no
C2 O3 C2' . 2_656 0.0() no
C1 O4 C1' . 2_656 0.0() no
C5 C5 C6 . . 0.0() no
C5 C5 C9 . . 0.0() no
C5 C5 C5' . . 0.0() no
C5 C5 C6' . . 0.0() no
C5 C5 C9' . . 0.0() no
C6 C5 C9 . . 119.33(70) no
C6 C5 C5' . . 120.68(67) no
C6 C5 C6' . . 148.30(61) no
C6 C5 C9' . . 91.92(70) no
C9 C5 C5' . . 119.98(74) no
C9 C5 C6' . . 92.37(65) no
C9 C5 C9' . . 148.75(67) no
C5' C5 C6' . . 27.62(40) no
C5' C5 C9' . . 28.76(44) no
C6' C5 C9' . . 56.38(42) no
C5 C6 C7 . . 119.82(105) no
C5 C6 H61 . . 119.03(122) no
C5 C6 C5' . . 31.70(37) no
C5 C6 C7' . . 30.83(44) no
C5 C6 H61' . . 5.36(43) no
C7 C6 H61 . . 121.14(163) no
C7 C6 C5' . . 151.52(100) no
C7 C6 C7' . . 150.66(91) no
C7 C6 H61' . . 125.18(87) no
H61 C6 C5' . . 87.33(117) no
H61 C6 C7' . . 88.20(117) no
H61 C6 H61' . . 113.67(110) no
C5' C6 C7' . . 0.87(24) no
C5' C6 H61' . . 26.34(31) no
C7' C6 H61' . . 25.48(30) no
C6 C7 N8 . . 121.46(130) no
C6 C7 H71 . . 121.01(165) no
C6 C7 C6' . . 29.34(72) no
C6 C7 N8' . . 11.34(74) no
C6 C7 H71' . . 28.28(75) no
N8 C7 H71 . . 117.53(151) no
N8 C7 C6' . . 92.12(85) no
N8 C7 N8' . . 110.11(87) no
N8 C7 H71' . . 93.18(84) no
H71 C7 C6' . . 150.35(129) no
H71 C7 N8' . . 132.36(132) no
H71 C7 H71' . . 149.29(126) no
C6' C7 N8' . . 18.00(19) no
C6' C7 H71' . . 1.07(22) no
N8' C7 H71' . . 16.94(20) no
C7 N8 C3 . . 120.98(134) no
C7 N8 H1 . . 119.37(151) no
C7 N8 C7' . . 69.89(81) no
C7 N8 C3' . . 49.72(78) no
C7 N8 H1' . . 59.77(80) no
C3 N8 H1 . . 119.65(165) no
C3 N8 C7' . . 51.09(76) no
C3 N8 C3' . . 71.26(77) no
C3 N8 H1' . . 61.21(77) no
H1 N8 C7' . . 170.74(115) no
H1 N8 C3' . . 169.09(113) no
H1 N8 H1' . . 179.11(112) no
C7' N8 C3' . . 20.16(18) no
C7' N8 H1' . . 10.12(17) no
C3' N8 H1' . . 10.05(16) no
C5 C9 C3 . . 114.27(104) no
C5 C9 H91 . . 120.75(121) no
C5 C9 C5' . . 31.25(41) no
C5 C9 C3' . . 31.84(47) no
C5 C9 H91' . . 5.47(44) no
C3 C9 H91 . . 124.98(144) no
C3 C9 C5' . . 145.52(94) no
C3 C9 C3' . . 146.11(84) no
C3 C9 H91' . . 119.74(85) no
H91 C9 C5' . . 89.50(123) no
H91 C9 C3' . . 88.91(122) no
H91 C9 H91' . . 115.28(107) no
C5' C9 C3' . . 0.59(26) no
C5' C9 H91' . . 25.78(32) no
C3' C9 H91' . . 26.37(30) no
N8 C3 C9 . . 124.13(120) no
N8 C3 H31 . . 117.74(155) no
N8 C3 N8' . . 108.74(82) no
N8 C3 C9' . . 90.24(81) no
N8 C3 H31' . . 92.39(80) no
C9 C3 H31 . . 118.13(148) no
C9 C3 N8' . . 15.39(67) no
C9 C3 C9' . . 33.89(67) no
C9 C3 H31' . . 31.74(69) no
H31 C3 N8' . . 133.52(122) no
H31 C3 C9' . . 152.02(126) no
H31 C3 H31' . . 149.87(123) no
N8' C3 C9' . . 18.50(19) no
N8' C3 H31' . . 16.35(18) no
C9' C3 H31' . . 2.15(21) no
N8 H1 N8' . . 0.89(98) no
C6 H61 C6' . . 66.33(99) no
C7 H71 C7' . . 30.71(111) no
C9 H91 C9' . . 64.72(99) no
C3 H31 C3' . . 30.13(107) no
C5 C5' C6 . . 27.62(40) no
C5 C5' C9 . . 28.76(44) no
C5 C5' C5' . . 0.0() no
C5 C5' C6' . . 120.68(67) no
C5 C5' C9' . . 119.98(74) no
C6 C5' C9 . . 56.38(42) no
C6 C5' C5' . . 0.0() no
C6 C5' C6' . . 148.30(61) no
C6 C5' C9' . . 92.37(65) no
C9 C5' C5' . . 0.0() no
C9 C5' C6' . . 91.92(70) no
C9 C5' C9' . . 148.75(67) no
C5' C5' C6' . . 0.0() no
C5' C5' C9' . . 0.0() no
C6' C5' C9' . . 119.33(70) no
C5 C6' C7 . . 0.87(24) no
C5 C6' H61 . . 26.34(31) no
C5 C6' C5' . . 31.70(37) no
C5 C6' C7' . . 151.52(100) no
C5 C6' H61' . . 87.33(117) no
C7 C6' H61 . . 25.48(30) no
C7 C6' C5' . . 30.83(44) no
C7 C6' C7' . . 150.66(91) no
C7 C6' H61' . . 88.20(117) no
H61 C6' C5' . . 5.36(43) no
H61 C6' C7' . . 125.18(87) no
H61 C6' H61' . . 113.67(110) no
C5' C6' C7' . . 119.82(105) no
C5' C6' H61' . . 119.03(122) no
C7' C6' H61' . . 121.14(163) no
C6 C7' N8 . . 18.00(19) no
C6 C7' H71 . . 1.07(22) no
C6 C7' C6' . . 29.34(72) no
C6 C7' N8' . . 92.12(85) no
C6 C7' H71' . . 150.35(129) no
N8 C7' H71 . . 16.94(20) no
N8 C7' C6' . . 11.34(74) no
N8 C7' N8' . . 110.11(87) no
N8 C7' H71' . . 132.36(132) no
H71 C7' C6' . . 28.28(75) no
H71 C7' N8' . . 93.18(84) no
H71 C7' H71' . . 149.29(126) no
C6' C7' N8' . . 121.46(130) no
C6' C7' H71' . . 121.01(165) no
N8' C7' H71' . . 117.53(151) no
C7 N8' C3 . . 20.16(18) no
C7 N8' H1 . . 10.12(17) no
C7 N8' C7' . . 69.89(81) no
C7 N8' C3' . . 51.09(76) no
C7 N8' H1' . . 170.74(115) no
C3 N8' H1 . . 10.05(16) no
C3 N8' C7' . . 49.72(78) no
C3 N8' C3' . . 71.26(77) no
C3 N8' H1' . . 169.09(113) no
H1 N8' C7' . . 59.77(80) no
H1 N8' C3' . . 61.21(77) no
H1 N8' H1' . . 179.11(112) no
C7' N8' C3' . . 120.98(134) no
C7' N8' H1' . . 119.37(151) no
C3' N8' H1' . . 119.65(165) no
C5 C9' C3 . . 0.59(26) no
C5 C9' H91 . . 25.78(32) no
C5 C9' C5' . . 31.25(41) no
C5 C9' C3' . . 145.52(94) no
C5 C9' H91' . . 89.50(123) no
C3 C9' H91 . . 26.37(30) no
C3 C9' C5' . . 31.84(47) no
C3 C9' C3' . . 146.11(84) no
C3 C9' H91' . . 88.91(122) no
H91 C9' C5' . . 5.47(44) no
H91 C9' C3' . . 119.74(85) no
H91 C9' H91' . . 115.28(107) no
C5' C9' C3' . . 114.27(104) no
C5' C9' H91' . . 120.75(121) no
C3' C9' H91' . . 124.98(144) no
N8 C3' C9 . . 18.50(19) no
N8 C3' H31 . . 16.35(18) no
N8 C3' N8' . . 108.74(82) no
N8 C3' C9' . . 15.39(67) no
N8 C3' H31' . . 133.52(122) no
C9 C3' H31 . . 2.15(21) no
C9 C3' N8' . . 90.24(81) no
C9 C3' C9' . . 33.89(67) no
C9 C3' H31' . . 152.02(126) no
H31 C3' N8' . . 92.39(80) no
H31 C3' C9' . . 31.74(69) no
H31 C3' H31' . . 149.87(123) no
N8' C3' C9' . . 124.13(120) no
N8' C3' H31' . . 117.74(155) no
C9' C3' H31' . . 118.13(148) no
N8 H1' N8' . . 0.89(98) no
C6 H61' C6' . . 66.33(99) no
C7 H71' C7' . . 30.71(111) no
C9 H91' C9' . . 64.72(99) no
C3 H31' C3' . . 30.13(107) no
C1 C1' C2 . 2_656 90.64(127) no
C1 C1' O4 . 2_656 121.72(141) no
C1 C1' C1' . 2_656 0.0() no
C1 C1' C2' . . 90.64(127) no
C1 C1' O4' . . 121.72(141) no
C2 C1' O4 2_656 2_656 147.64(190) no
C2 C1' C1' 2_656 2_656 90.64(127) no
C2 C1' C2' 2_656 . 0.0() no
C2 C1' O4' 2_656 . 147.64(190) no
O4 C1' C1' 2_656 2_656 121.72(141) no
O4 C1' C2' 2_656 . 147.64(190) no
O4 C1' O4' 2_656 . 0.0() no
C1' C1' C2' 2_656 . 90.64(127) no
C1' C1' O4' 2_656 . 121.72(141) no
C2' C1' O4' . . 147.64(190) no
C1 C2' C2 2_656 . 89.36(120) no
C1 C2' O3 2_656 2_656 139.46(155) no
C1 C2' C1' 2_656 . 0.0() no
C1 C2' C2' 2_656 2_656 89.36(120) no
C1 C2' O3' 2_656 . 139.46(155) no
C2 C2' O3 . 2_656 131.18(136) no
C2 C2' C1' . . 89.36(120) no
C2 C2' C2' . 2_656 0.0() no
C2 C2' O3' . . 131.18(136) no
O3 C2' C1' 2_656 . 139.46(155) no
O3 C2' C2' 2_656 2_656 131.18(136) no
O3 C2' O3' 2_656 . 0.0() no
C1' C2' C2' . 2_656 89.36(120) no
C1' C2' O3' . . 139.46(155) no
C2' C2' O3' 2_656 . 131.18(136) no
C2 O3' C2' 2_656 . 0.0() no
C1 O4' C1' 2_656 . 0.0() no
C6 C9' C3 3_758 3_758 84.77(79) no
C9' C3 C2' 3_758 2_656 154.65(87) no
C9' C3 O3' 3_758 2_656 135.12(102) no

loop_
_geom_bond_atom_site_label_1
_geom_bond_atom_site_label_2
_geom_bond_site_symmetry_2
_geom_bond_distance
_geom_bond_publ_flag
C1 C1 2_656 1.4619(61) no
C1 C2 . 1.5007(423) no
C1 C2 2_656 2.1067(304) no
C1 O4 . 1.2644(363) no
C1 C1' . 1.4619(61) no
C1 C2' . 2.1067(304) no
C1 C2' 2_656 1.5007(423) no
C1 O4' 2_656 1.2644(363) no
C2 C1 . 1.5007(423) no
C2 C1 2_656 2.1067(304) no
C2 C2 2_656 1.4954(61) no
C2 O3 . 1.2867(321) no
C2 C1' . 2.1067(304) no
C2 C1' 2_656 1.5007(423) no
C2 C2' . 1.4954(61) no
C2 O3' 2_656 1.2867(321) no
O3 C2 . 1.2867(321) no
O3 C2' 2_656 1.2867(321) no
O4 C1 . 1.2644(363) no
O4 H1 . 1.7345(302) no
O4 H1' . 10.8923(293) no
O4 C1' 2_656 1.2644(363) no
C5 C5 . 0.0000 no
C5 C6 . 1.3799(113) no
C5 C9 . 1.4505(124) no
C5 C5' . 1.5641(92) no
C5 C6' . 2.5598(123) no
C5 C9' . 2.6111(127) no
C6 C5 . 1.3799(113) no
C6 C7 . 1.3643(169) no
C6 H61 . 1.0996(203) no
C6 C5' . 2.5598(123) no
C6 C7' . 4.9336(166) no
C6 H61' . 4.1094(199) no
C7 C6 . 1.3643(169) no
C7 N8 . 1.3378(179) no
C7 H1 . 2.0699(201) no
C7 H71 . 1.0862(212) no
C7 C6' . 4.9336(166) no
C7 N8' . 6.4899(166) no
C7 H1' . 7.5323(198) no
C7 H71' . 7.0681(223) no
N8 C7 . 1.3378(179) no
N8 C3 . 1.2847(188) no
N8 H1 . 1.0543(174) no
N8 H31 . 2.0539(240) no
N8 C7' . 6.4899(166) no
N8 C3' . 6.5442(148) no
N8 H1' . 8.1167(173) no
N8 H31' . 7.3546(188) no
C9 C5 . 1.4505(124) no
C9 C3 . 1.4200(153) no
C9 H91 . 1.1030(187) no
C9 C5' . 2.6111(127) no
C9 C3' . 5.0219(155) no
C9 H91' . 4.2661(195) no
C3 N8 . 1.2847(188) no
C3 C9 . 1.4200(153) no
C3 H1 . 2.0254(237) no
C3 H31 . 1.1124(211) no
C3 N8' . 6.5442(148) no
C3 C9' . 5.0219(155) no
C3 H1' . 7.5821(172) no
C3 H31' . 7.1881(195) no
H1 O4 . 1.7345(302) no
H1 C7 . 2.0699(201) no
H1 N8 . 1.0543(174) no
H1 C3 . 2.0254(237) no
H1 C7' . 7.5323(198) no
H1 N8' . 8.1167(173) no
H1 C3' . 7.5821(172) no
H1 O4' 2_656 1.7345(302) no
H61 C6 . 1.0996(203) no
H61 H91 . 4.3550(225) no
H61 C6' . 4.1094(199) no
H61 H91' . 1.9011(246) no
H71 C7 . 1.0862(212) no
H71 C7' . 7.0681(223) no
H91 C9 . 1.1030(187) no
H91 H61 . 4.3550(225) no
H91 C9' . 4.2661(195) no
H91 H61' . 1.9011(246) no
H31 N8 . 2.0539(240) no
H31 C3 . 1.1124(211) no
H31 N8' . 7.3546(188) no
H31 C3' . 7.1881(195) no
C5' C5 . 1.5641(92) no
C5' C6 . 2.5598(123) no
C5' C9 . 2.6111(127) no
C5' C5' . 0.0000 no
C5' C6' . 1.3799(113) no
C5' C9' . 1.4505(124) no
C6' C5 . 2.5598(123) no
C6' C7 . 4.9336(166) no
C6' H61 . 4.1094(199) no
C6' C5' . 1.3799(113) no
C6' C7' . 1.3643(169) no
C6' H61' . 1.0996(203) no
C7' C6 . 4.9336(166) no
C7' N8 . 6.4899(166) no
C7' H1 . 7.5323(198) no
C7' H71 . 7.0681(223) no
C7' C6' . 1.3643(169) no
C7' N8' . 1.3378(179) no
C7' H1' . 2.0699(201) no
C7' H71' . 1.0862(212) no
N8' C7 . 6.4899(166) no
N8' C3 . 6.5442(148) no
N8' H1 . 8.1167(173) no
N8' H31 . 7.3546(188) no
N8' C7' . 1.3378(179) no
N8' C3' . 1.2847(188) no
N8' H1' . 1.0543(174) no
N8' H31' . 2.0539(240) no
C9' C5 . 2.6111(127) no
C9' C3 . 5.0219(155) no
C9' H91 . 4.2661(195) no
C9' C5' . 1.4505(124) no
C9' C3' . 1.4200(153) no
C9' H91' . 1.1030(187) no
C3' N8 . 6.5442(148) no
C3' C9 . 5.0219(155) no
C3' H1 . 7.5821(172) no
C3' H31 . 7.1881(195) no
C3' N8' . 1.2847(188) no
C3' C9' . 1.4200(153) no
C3' H1' . 2.0254(237) no
C3' H31' . 1.1124(211) no
H1' O4 . 10.8923(293) no
H1' C7 . 7.5323(198) no
H1' N8 . 8.1167(173) no
H1' C3 . 7.5821(172) no
H1' C7' . 2.0699(201) no
H1' N8' . 1.0543(174) no
H1' C3' . 2.0254(237) no
H1' O4' . 13.6196(288) no
H61' C6 . 4.1094(199) no
H61' H91 . 1.9011(246) no
H61' C6' . 1.0996(203) no
H61' H91' . 4.3550(225) no
H71' C7 . 7.0681(223) no
H71' C7' . 1.0862(212) no
H91' C9 . 4.2661(195) no
H91' H61 . 1.9011(246) no
H91' C9' . 1.1030(187) no
H91' H61' . 4.3550(225) no
H31' N8 . 7.3546(188) no
H31' C3 . 7.1881(195) no
H31' N8' . 2.0539(240) no
H31' C3' . 1.1124(211) no
C1' C1 . 1.4619(61) no
C1' C2 . 2.1067(304) no
C1' C2 2_656 1.5007(423) no
C1' O4 2_656 1.2644(363) no
C1' C1' 2_656 1.4619(61) no
C1' C2' . 1.5007(423) no
C1' C2' 2_656 2.1067(304) no
C1' O4' . 1.2644(363) no
C2' C1 . 2.1067(304) no
C2' C1 2_656 1.5007(423) no
C2' C2 . 1.4954(61) no
C2' O3 2_656 1.2867(321) no
C2' C1' . 1.5007(423) no
C2' C1' 2_656 2.1067(304) no
C2' C2' 2_656 1.4954(61) no
C2' O3' . 1.2867(321) no
O3' C2 2_656 1.2867(321) no
O3' C2' . 1.2867(321) no
O4' C1 2_656 1.2644(363) no
O4' H1 2_656 1.7345(302) no
O4' H1' . 13.6196(288) no
O4' C1' . 1.2644(363) no
C3 O3' 2_656 3.2540(276) no
O4 N8' 3_758 2.7841(280) no
